data_7230738
loop_
_publ_author_name
'Hughes, Liam'
'McElroy, Con R.'
'Whitwood, Adrian C.'
'Hunt, Andrew J.'

_publ_section_title
;
 Development of pharmaceutically relevant bio-based intermediates though
 aldol condensation and Claisen--Schmidt reactions of
 dihydrolevoglucosenone (Cyrene&#x00AE;)
;
_journal_issue 19
_journal_name_full 'Green Chemistry'
_journal_page_first 4423
_journal_paper_doi 10.1039/C8GC01227J
_journal_volume 20
_journal_year 2018
_chemical_absolute_configuration ad
_chemical_formula_moiety 'C11 H10 O4'
_chemical_formula_sum 'C11 H10 O4'
_chemical_formula_weight 206.19
_space_group_crystal_system orthorhombic
_space_group_IT_number 19
_space_group_name_Hall 'P 2ac 2ab'
_space_group_name_H-M_alt 'P 21 21 21'
_symmetry_space_group_name_Hall 'P 2ac 2ab'
_symmetry_space_group_name_H-M 'P 21 21 21'
_atom_sites_solution_hydrogens difmap
_atom_sites_solution_primary direct
_audit_creation_date 2017-04-19
_audit_creation_method
;
Olex2 1.2
(compiled 2017.03.28 svn.r3405 for OlexSys, GUI svn.r5335)
;
_audit_update_record
;
2018-04-17 deposited with the CCDC.
2018-05-25 downloaded from the CCDC.
;
_cell_angle_alpha 90
_cell_angle_beta 90
_cell_angle_gamma 90
_cell_formula_units_Z 4
_cell_length_a 7.22158(15)
_cell_length_b 9.60997(16)
_cell_length_c 13.4791(3)
_cell_measurement_reflns_used 1763
_cell_measurement_temperature 109.95(10)
_cell_measurement_theta_max 70.8130
_cell_measurement_theta_min 5.6500
_cell_volume 935.44(3)
_computing_cell_refinement 'CrysAlisPro 1.171.38.43d (Rigaku OD, 2015)'
_computing_data_collection 'CrysAlisPro 1.171.38.43d (Rigaku OD, 2015)'
_computing_data_reduction 'CrysAlisPro 1.171.38.43d (Rigaku OD, 2015)'
_computing_molecular_graphics 'Olex2 (Dolomanov et al., 2009)'
_computing_publication_material 'Olex2 (Dolomanov et al., 2009)'
_computing_structure_refinement 'ShelXL (Sheldrick, 2015)'
_computing_structure_solution 'ShelXS (Sheldrick, 2008)'
_diffrn_ambient_environment N~2~
_diffrn_ambient_temperature 109.95(10)
_diffrn_detector 'CCD plate'
_diffrn_detector_area_resol_mean 16.1450
_diffrn_detector_type Eos
_diffrn_measured_fraction_theta_full 0.998
_diffrn_measured_fraction_theta_max 0.997
_diffrn_measurement_details
;
List of Runs (angles in degrees, time in seconds):

  # Type    Start    End  Width  t~exp~   \w     \q     \k     \f   Frames
#--------------------------------------------------------------------------
  1  \w      5.00  51.00   1.00    1.00    --    0.00  57.00  60.00   46
  2  \w     39.00  88.00   1.00    1.00    --   54.00  57.00 150.00   49
  3  \w    100.00 130.00   1.00    1.00    --  108.00 111.00 150.00   30
  4  \w    118.00 158.00   1.00    1.00    --  108.00 111.00  90.00   40
  5  \w    103.00 177.00   1.00    1.00    --  108.00 111.00  60.00   74
  6  \w     83.00 175.00   1.00    1.00    --  108.00  37.00-120.00   92
  7  \w     66.00 121.00   1.00    1.00    --   54.00  57.00-180.00   55
  8  \w     14.00  76.00   1.00    1.00    --   54.00 -77.00-150.00   62
  9  \w     73.00 110.00   1.00    1.00    --  108.00-111.00-180.00   37
 10  \w     40.00  87.00   1.00    1.00    --  108.00-111.00  30.00   47
 11  \w    -10.00  30.00   1.00    1.00    --    0.00  57.00-180.00   40
 12  \w     40.00  66.00   1.00    1.00    --   54.40 -57.00-180.00   26
 13  \w    -16.00  57.00   1.00    1.00    --   54.40 -77.00 150.00   73
;
_diffrn_measurement_device 'four-circle diffractometer'
_diffrn_measurement_device_type 'SuperNova, Dual, Cu at zero, Eos'
_diffrn_measurement_method '\w scans'
_diffrn_orient_matrix_type 'CrysAlisPro convention (1999,Acta A55,543-557)'
_diffrn_orient_matrix_UB_11 0.0872353000
_diffrn_orient_matrix_UB_12 0.0033126000
_diffrn_orient_matrix_UB_13 0.1041546000
_diffrn_orient_matrix_UB_21 -0.1942161000
_diffrn_orient_matrix_UB_22 0.0142366000
_diffrn_orient_matrix_UB_23 0.0463448000
_diffrn_orient_matrix_UB_31 -0.0153106000
_diffrn_orient_matrix_UB_32 -0.1597147000
_diffrn_orient_matrix_UB_33 0.0062315000
_diffrn_radiation_monochromator mirror
_diffrn_radiation_probe x-ray
_diffrn_radiation_type CuK\a
_diffrn_radiation_wavelength 1.54184
_diffrn_reflns_av_R_equivalents 0.0109
_diffrn_reflns_av_unetI/netI 0.0176
_diffrn_reflns_Laue_measured_fraction_full 0.998
_diffrn_reflns_Laue_measured_fraction_max 0.997
_diffrn_reflns_limit_h_max 8
_diffrn_reflns_limit_h_min -8
_diffrn_reflns_limit_k_max 7
_diffrn_reflns_limit_k_min -11
_diffrn_reflns_limit_l_max 16
_diffrn_reflns_limit_l_min -11
_diffrn_reflns_number 2614
_diffrn_reflns_point_group_measured_fraction_full 0.885
_diffrn_reflns_point_group_measured_fraction_max 0.884
_diffrn_reflns_theta_full 67.022
_diffrn_reflns_theta_max 67.022
_diffrn_reflns_theta_min 5.654
_diffrn_source 'micro-focus sealed X-ray tube'
_diffrn_source_type 'SuperNova (Cu) X-ray Source'
_exptl_absorpt_coefficient_mu 0.946
_exptl_absorpt_correction_T_max 1.000
_exptl_absorpt_correction_T_min 0.479
_exptl_absorpt_correction_type gaussian
_exptl_absorpt_process_details
;
CrysAlisPro 1.171.38.43d (Rigaku Oxford Diffraction, 2015)
Numerical absorption correction based on gaussian integration over
            a multifaceted crystal model
Empirical absorption correction using spherical harmonics,
 implemented in SCALE3 ABSPACK scaling algorithm.
;
_exptl_crystal_colour 'clear colourless'
_exptl_crystal_colour_lustre clear
_exptl_crystal_colour_primary colourless
_exptl_crystal_density_diffrn 1.464
_exptl_crystal_description plate
_exptl_crystal_F_000 432
_exptl_crystal_recrystallization_method 'Re-crystallisation from solvent: ethanol'
_exptl_crystal_size_max 0.261
_exptl_crystal_size_mid 0.221
_exptl_crystal_size_min 0.083
_refine_diff_density_max 0.201
_refine_diff_density_min -0.217
_refine_diff_density_rms 0.037
_refine_ls_abs_structure_details
;
 Flack x determined using 479 quotients [(I+)-(I-)]/[(I+)+(I-)]
 (Parsons, Flack and Wagner, Acta Cryst. B69 (2013) 249-259).
;
_refine_ls_abs_structure_Flack 0.09(8)
_refine_ls_extinction_method none
_refine_ls_goodness_of_fit_ref 1.075
_refine_ls_hydrogen_treatment refall
_refine_ls_matrix_type full
_refine_ls_number_parameters 176
_refine_ls_number_reflns 1484
_refine_ls_number_restraints 0
_refine_ls_restrained_S_all 1.075
_refine_ls_R_factor_all 0.0256
_refine_ls_R_factor_gt 0.0247
_refine_ls_shift/su_max 0.000
_refine_ls_shift/su_mean 0.000
_refine_ls_structure_factor_coef Fsqd
_refine_ls_weighting_details 'w=1/[\s^2^(Fo^2^)+(0.0407P)^2^+0.1195P] where P=(Fo^2^+2Fc^2^)/3'
_refine_ls_weighting_scheme calc
_refine_ls_wR_factor_gt 0.0639
_refine_ls_wR_factor_ref 0.0646
_reflns_Friedel_coverage 0.493
_reflns_Friedel_fraction_full 0.720
_reflns_Friedel_fraction_max 0.718
_reflns_number_gt 1435
_reflns_number_total 1484
_reflns_threshold_expression 'I > 2\s(I)'
_cod_data_source_file c8gc01227j2.cif
_cod_data_source_block jhc1703
_cod_depositor_comments 'Adding full bibliography for 7230738--7230745.cif.'
_cod_database_code 7230738
_shelx_shelxl_version_number 2014/7
_chemical_oxdiff_formula 'C11 H10 O4'
_chemical_oxdiff_usercomment 'Liam Hughes lmhfurfural'
_shelx_space_group_comment
;
The symmetry employed for this shelxl refinement is uniquely defined
by the following loop, which should always be used as a source of
symmetry information in preference to the above space-group names.
They are only intended as comments.
;
_reflns_odcompleteness_completeness 99.51
_reflns_odcompleteness_iscentric 1
_reflns_odcompleteness_theta 66.97
_olex2_refinement_description
;
;
_olex2_date_sample_data_collection 2017-04-18
_olex2_date_sample_submission 2017-04-05
_olex2_submission_original_sample_id lmhfurfural
_olex2_submission_special_instructions 'No special instructions were received'
_oxdiff_exptl_absorpt_empirical_details
;
Empirical correction (ABSPACK) includes:
- Absorption correction using spherical harmonics
- Frame scaling
;
_oxdiff_exptl_absorpt_empirical_full_max 1.129
_oxdiff_exptl_absorpt_empirical_full_min 0.866

loop_
_space_group_symop_operation_xyz
'x, y, z'
'-x+1/2, -y, z+1/2'
'x+1/2, -y+1/2, -z'
'-x, y+1/2, -z+1/2'

loop_
_atom_site_label
_atom_site_type_symbol
_atom_site_fract_x
_atom_site_fract_y
_atom_site_fract_z
_atom_site_U_iso_or_equiv
_atom_site_adp_type
_atom_site_occupancy
_atom_site_site_symmetry_order
_atom_site_calc_flag
C1 C 0.2481(2) 0.53472(17) 0.38101(13) 0.0175(4) Uani 1 1 d
C2 C 0.2511(3) 0.58930(18) 0.27447(14) 0.0197(4) Uani 1 1 d
H2 H 0.286(3) 0.687(2) 0.2714(14) 0.017(5) Uiso 1 1 d
C3 C 0.0810(3) 0.4336(2) 0.18377(16) 0.0241(4) Uani 1 1 d
H3A H -0.013(3) 0.375(2) 0.2140(17) 0.029(6) Uiso 1 1 d
H3B H 0.055(3) 0.450(2) 0.1106(17) 0.029(6) Uiso 1 1 d
C4 C 0.2780(3) 0.38232(19) 0.20386(13) 0.0182(4) Uani 1 1 d
H4 H 0.334(3) 0.335(2) 0.1434(15) 0.017(5) Uiso 1 1 d
C5 C 0.2929(3) 0.29602(18) 0.29821(12) 0.0168(4) Uani 1 1 d
H5A H 0.203(3) 0.217(2) 0.2954(15) 0.029(6) Uiso 1 1 d
H5B H 0.419(3) 0.258(2) 0.3012(15) 0.020(5) Uiso 1 1 d
C6 C 0.2588(2) 0.38080(17) 0.39079(12) 0.0151(4) Uani 1 1 d
C7 C 0.2407(2) 0.32609(17) 0.48201(13) 0.0164(4) Uani 1 1 d
H7 H 0.215(3) 0.389(2) 0.5375(14) 0.018(5) Uiso 1 1 d
C8 C 0.2523(2) 0.18152(17) 0.50794(12) 0.0156(4) Uani 1 1 d
C9 C 0.2925(3) 0.05999(19) 0.46034(14) 0.0190(4) Uani 1 1 d
H9 H 0.328(3) 0.051(2) 0.3953(17) 0.025(6) Uiso 1 1 d
C10 C 0.2785(3) -0.04844(19) 0.53135(14) 0.0218(4) Uani 1 1 d
H10 H 0.298(3) -0.148(2) 0.5211(16) 0.027(6) Uiso 1 1 d
C11 C 0.2323(3) 0.0122(2) 0.61710(14) 0.0219(4) Uani 1 1 d
H11 H 0.204(3) -0.016(2) 0.6812(17) 0.031(6) Uiso 1 1 d
O1 O 0.2361(2) 0.61595(12) 0.45023(9) 0.0245(3) Uani 1 1 d
O2 O 0.37751(17) 0.51223(13) 0.21717(10) 0.0189(3) Uani 1 1 d
O3 O 0.07499(18) 0.56894(14) 0.23086(10) 0.0245(3) Uani 1 1 d
O4 O 0.2154(2) 0.15301(13) 0.60665(9) 0.0206(3) Uani 1 1 d

loop_
_atom_site_aniso_label
_atom_site_aniso_U_11
_atom_site_aniso_U_22
_atom_site_aniso_U_33
_atom_site_aniso_U_23
_atom_site_aniso_U_13
_atom_site_aniso_U_12
C1 0.0169(9) 0.0155(9) 0.0202(9) 0.0008(7) 0.0014(8) -0.0001(7)
C2 0.0205(9) 0.0169(8) 0.0219(9) 0.0021(7) 0.0034(8) 0.0002(8)
C3 0.0212(10) 0.0286(10) 0.0226(9) 0.0031(9) -0.0032(8) -0.0025(9)
C4 0.0206(9) 0.0203(8) 0.0135(8) -0.0004(7) 0.0004(8) -0.0029(8)
C5 0.0197(9) 0.0153(8) 0.0155(9) -0.0006(7) 0.0005(7) -0.0002(8)
C6 0.0156(8) 0.0147(8) 0.0151(8) -0.0020(6) 0.0011(7) -0.0003(7)
C7 0.0165(9) 0.0168(8) 0.0159(8) -0.0036(7) 0.0012(8) 0.0002(7)
C8 0.0160(8) 0.0195(8) 0.0112(8) 0.0020(7) 0.0001(7) -0.0006(7)
C9 0.0226(9) 0.0167(9) 0.0178(9) -0.0018(7) 0.0017(8) 0.0006(8)
C10 0.0223(9) 0.0156(9) 0.0275(10) 0.0032(7) -0.0026(8) 0.0001(7)
C11 0.0258(10) 0.0200(9) 0.0198(9) 0.0076(7) -0.0010(9) -0.0009(8)
O1 0.0377(8) 0.0146(6) 0.0212(6) -0.0036(5) 0.0030(6) 0.0000(6)
O2 0.0190(6) 0.0194(6) 0.0182(6) 0.0012(6) 0.0031(5) -0.0025(5)
O3 0.0215(7) 0.0259(7) 0.0260(7) 0.0041(7) -0.0013(6) 0.0055(6)
O4 0.0291(7) 0.0179(6) 0.0150(6) 0.0022(5) 0.0020(6) 0.0006(5)

loop_
_atom_type_symbol
_atom_type_description
_atom_type_scat_dispersion_real
_atom_type_scat_dispersion_imag
_atom_type_scat_source
C C 0.0181 0.0091 'International Tables Vol C Tables 4.2.6.8 and 6.1.1.4'
H H 0.0000 0.0000 'International Tables Vol C Tables 4.2.6.8 and 6.1.1.4'
O O 0.0492 0.0322 'International Tables Vol C Tables 4.2.6.8 and 6.1.1.4'

loop_
_exptl_crystal_face_index_h
_exptl_crystal_face_index_k
_exptl_crystal_face_index_l
_exptl_crystal_face_perp_dist
-1 -1 0 0.0529
1 1 0 0.0299
1 0 2 0.0952
-1 0 -2 0.0952
0 -1 1 0.1076
0 1 -1 0.1076
-2 1 1 0.0809
-2 2 5 0.1164
2 -5 -5 0.0929
2 -5 5 0.1101

loop_
_geom_angle_atom_site_label_1
_geom_angle_atom_site_label_2
_geom_angle_atom_site_label_3
_geom_angle
C6 C1 C2 115.07(14)
O1 C1 C2 120.00(14)
O1 C1 C6 124.92(16)
C1 C2 H2 112.0(12)
O2 C2 C1 110.14(14)
O2 C2 H2 108.5(12)
O2 C2 O3 106.41(14)
O3 C2 C1 109.28(15)
O3 C2 H2 110.3(12)
H3A C3 H3B 111.3(19)
C4 C3 H3A 113.0(14)
C4 C3 H3B 113.3(13)
O3 C3 H3A 108.3(13)
O3 C3 H3B 106.5(13)
O3 C3 C4 103.87(15)
C3 C4 H4 111.9(12)
C5 C4 C3 112.92(15)
C5 C4 H4 113.5(11)
O2 C4 C3 101.82(14)
O2 C4 H4 106.5(11)
O2 C4 C5 109.29(14)
C4 C5 H5A 109.5(12)
C4 C5 H5B 107.7(12)
H5A C5 H5B 108.8(17)
C6 C5 C4 112.63(14)
C6 C5 H5A 109.5(12)
C6 C5 H5B 108.6(12)
C1 C6 C5 118.15(15)
C7 C6 C1 117.73(15)
C7 C6 C5 124.11(15)
C6 C7 H7 118.3(11)
C6 C7 C8 126.59(16)
C8 C7 H7 115.1(11)
C9 C8 C7 136.62(16)
C9 C8 O4 108.89(15)
O4 C8 C7 114.49(15)
C8 C9 H9 126.2(14)
C8 C9 C10 107.24(16)
C10 C9 H9 126.4(14)
C9 C10 H10 127.8(13)
C11 C10 C9 106.32(16)
C11 C10 H10 125.8(13)
C10 C11 H11 137.1(14)
C10 C11 O4 111.40(16)
O4 C11 H11 111.4(14)
C2 O2 C4 101.50(13)
C2 O3 C3 106.23(14)
C11 O4 C8 106.14(14)

loop_
_geom_bond_atom_site_label_1
_geom_bond_atom_site_label_2
_geom_bond_distance
C1 C2 1.529(2)
C1 C6 1.487(2)
C1 O1 1.220(2)
C2 H2 0.98(2)
C2 O2 1.407(2)
C2 O3 1.415(2)
C3 H3A 0.97(2)
C3 H3B 1.02(2)
C3 C4 1.530(3)
C3 O3 1.447(3)
C4 H4 1.02(2)
C4 C5 1.522(2)
C4 O2 1.452(2)
C5 H5A 1.00(2)
C5 H5B 0.99(2)
C5 C6 1.511(2)
C6 C7 1.344(2)
C7 H7 0.981(19)
C7 C8 1.435(2)
C8 C9 1.364(2)
C8 O4 1.384(2)
C9 H9 0.92(2)
C9 C10 1.418(3)
C10 H10 0.98(2)
C10 C11 1.337(3)
C11 H11 0.93(2)
C11 O4 1.366(2)

loop_
_geom_torsion_atom_site_label_1
_geom_torsion_atom_site_label_2
_geom_torsion_atom_site_label_3
_geom_torsion_atom_site_label_4
_geom_torsion
C1 C2 O2 C4 73.93(16)
C1 C2 O3 C3 -90.75(17)
C1 C6 C7 C8 -177.97(16)
C2 C1 C6 C5 6.8(2)
C2 C1 C6 C7 -174.42(16)
C3 C4 C5 C6 -67.2(2)
C3 C4 O2 C2 41.63(16)
C4 C3 O3 C2 -0.98(18)
C4 C5 C6 C1 -10.1(2)
C4 C5 C6 C7 171.18(18)
C5 C4 O2 C2 -78.03(16)
C5 C6 C7 C8 0.7(3)
C6 C1 C2 O2 -39.7(2)
C6 C1 C2 O3 76.88(19)
C6 C7 C8 C9 5.0(4)
C6 C7 C8 O4 -175.66(18)
C7 C8 C9 C10 180.0(2)
C7 C8 O4 C11 179.85(16)
C8 C9 C10 C11 -0.4(2)
C9 C8 O4 C11 -0.6(2)
C9 C10 C11 O4 0.0(2)
C10 C11 O4 C8 0.4(2)
O1 C1 C2 O2 140.88(17)
O1 C1 C2 O3 -102.56(19)
O1 C1 C6 C5 -173.80(17)
O1 C1 C6 C7 5.0(3)
O2 C2 O3 C3 28.15(18)
O2 C4 C5 C6 45.4(2)
O3 C2 O2 C4 -44.40(16)
O3 C3 C4 C5 92.03(17)
O3 C3 C4 O2 -25.02(17)
O4 C8 C9 C10 0.6(2)

loop_
_exptl_oxdiff_crystal_face_indexfrac_h
_exptl_oxdiff_crystal_face_indexfrac_k
_exptl_oxdiff_crystal_face_indexfrac_l
_exptl_oxdiff_crystal_face_x
_exptl_oxdiff_crystal_face_y
_exptl_oxdiff_crystal_face_z
-1.0000 -1.0000 -0.0000 -0.0905 0.1800 0.1750
1.0000 1.0000 0.0000 0.0905 -0.1800 -0.1750
1.0000 -0.0000 2.0000 0.2955 -0.1015 -0.0028
-1.0000 0.0000 -2.0000 -0.2955 0.1015 0.0028
0.0000 -1.0000 1.0000 0.1008 0.0321 0.1659
-0.0000 1.0000 -1.0000 -0.1008 -0.0321 -0.1659
-2.0000 1.0000 1.0000 -0.0670 0.4490 -0.1229
-2.0000 2.0000 5.0000 0.3529 0.6486 -0.2577
2.0000 -5.0000 -5.0000 -0.3629 -0.6913 0.7368
2.0000 -5.0000 5.0000 0.6787 -0.2279 0.7991
